data_4105530
loop_
_publ_author_name
'Yi Liu'
'Chunmei Deng'
'Li Tang'
'Anjun Qin'
'Rongrong Hu'
'Jing Zhi Sun'
'Ben Zhong Tang'

_publ_section_title
;
 Specific Detection of d-Glucose by a Tetraphenylethene-Based Fluorescent
 Sensor
;
_journal_name_full 'Journal of the American Chemical Society'
_journal_page_first 660
_journal_page_last 663
_journal_paper_doi 10.1021/ja107086y
_journal_volume 133
_journal_year 2011
_chemical_formula_moiety 'C38 H42 B2 O4'
_chemical_formula_sum 'C38 H42 B2 O4'
_chemical_formula_weight 584.34
_space_group_IT_number 2
_space_group_name_Hall '-P 1'
_symmetry_cell_setting triclinic
_symmetry_space_group_name_Hall '-P 1'
_symmetry_space_group_name_H-M 'P -1'
_atom_sites_solution_hydrogens geom
_atom_sites_solution_primary direct
_atom_sites_solution_secondary difmap
_audit_creation_date 2010-11-16
_audit_creation_method
;
  Olex2 1.1-beta
  (compiled 2010.10.26 svn.r1482, GUI svn.r3310)
;
_cell_angle_alpha 106.687(6)
_cell_angle_beta 97.085(5)
_cell_angle_gamma 108.966(6)
_cell_formula_units_Z 2
_cell_length_a 11.0642(7)
_cell_length_b 11.6068(8)
_cell_length_c 15.0911(9)
_cell_measurement_reflns_used 4467
_cell_measurement_temperature 173.0
_cell_measurement_theta_max 71.4887
_cell_measurement_theta_min 3.1459
_cell_volume 1704.7(2)
_computing_cell_refinement
;
CrysAlisPro, Oxford Diffraction Ltd.,
Version 1.171.34.40 (release 27-08-2010 CrysAlis171 .NET)
(compiled Aug 27 2010,11:50:40)
;
_computing_data_collection
;
CrysAlisPro, Oxford Diffraction Ltd.,
Version 1.171.34.40 (release 27-08-2010 CrysAlis171 .NET)
(compiled Aug 27 2010,11:50:40)
;
_computing_data_reduction
;
CrysAlisPro, Oxford Diffraction Ltd.,
Version 1.171.34.40 (release 27-08-2010 CrysAlis171 .NET)
(compiled Aug 27 2010,11:50:40)
;
_computing_molecular_graphics
;
O. V. Dolomanov, L. J. Bourhis, R. J. Gildea, J. A. K. Howard and H. Puschmann,
OLEX2: a complete structure solution, refinement and analysis program.
J. Appl. Cryst. (2009). 42, 339-341.
;
_computing_publication_material
;
O. V. Dolomanov, L. J. Bourhis, R. J. Gildea, J. A. K. Howard and H. Puschmann,
OLEX2: a complete structure solution, refinement and analysis program.
J. Appl. Cryst. (2009). 42, 339-341.
;
_computing_structure_refinement 'SHELXL-97 (Sheldrick, 1997)'
_computing_structure_solution 'A short history of SHELX (Sheldrick, 2007)/Bruker'
_diffrn_ambient_temperature 173.0
_diffrn_detector_area_resol_mean 15.9578
_diffrn_measured_fraction_theta_full 0.980
_diffrn_measured_fraction_theta_max 0.979
_diffrn_measurement_details
;
  1 omega   86.00  176.00   1.0000   25.0000
omega____ theta____ kappa____ phi______ frames
    -      110.0000   25.0000  150.0000 90

  2 omega   40.00   72.00   1.0000   25.0000
omega____ theta____ kappa____ phi______ frames
    -      110.0000  -25.0000 -150.0000 32

  3 omega -138.00  -67.00   1.0000   25.0000
omega____ theta____ kappa____ phi______ frames
    -      -64.0000  179.0000 -180.0000 71

  4 omega  -23.00   30.00   1.0000    8.0000
omega____ theta____ kappa____ phi______ frames
    -        0.0000  -77.0000 -180.0000 53

  5 omega  -68.00  -31.00   1.0000    8.0000
omega____ theta____ kappa____ phi______ frames
    -        0.0000  -77.0000 -180.0000 37

  6 omega   82.00  125.00   1.0000   15.0000
omega____ theta____ kappa____ phi______ frames
    -       55.0000   83.0000   74.0000 43

  7 omega   78.00  126.00   1.0000   15.0000
omega____ theta____ kappa____ phi______ frames
    -       55.0000  125.0000  120.0000 48

  8 omega   30.00  117.00   1.0000   15.0000
omega____ theta____ kappa____ phi______ frames
    -       55.0000   38.0000   90.0000 87

  9 omega   77.00  122.00   1.0000   15.0000
omega____ theta____ kappa____ phi______ frames
    -       55.0000  125.0000    0.0000 45

 10 omega  -17.00   71.00   1.0000   15.0000
omega____ theta____ kappa____ phi______ frames
    -       55.0000  -38.0000  120.0000 88

 11 omega -138.00  -69.00   1.0000   25.0000
omega____ theta____ kappa____ phi______ frames
    -      -64.0000  179.0000    0.0000 69

 12 omega   40.00   65.00   1.0000   25.0000
omega____ theta____ kappa____ phi______ frames
    -      110.0000  -50.0000  150.0000 25

 13 omega   38.00   72.00   1.0000   25.0000
omega____ theta____ kappa____ phi______ frames
    -      110.0000  -25.0000 -180.0000 34

 14 omega   38.00   71.00   1.0000   25.0000
omega____ theta____ kappa____ phi______ frames
    -      110.0000  -25.0000    0.0000 33

 15 omega  124.00  149.00   1.0000   25.0000
omega____ theta____ kappa____ phi______ frames
    -      110.0000  -93.0000 -100.0000 25

 16 omega   41.00   83.00   1.0000   25.0000
omega____ theta____ kappa____ phi______ frames
    -      110.0000  -50.0000   90.0000 42

 17 omega   37.00   64.00   1.0000   25.0000
omega____ theta____ kappa____ phi______ frames
    -      110.0000  -25.0000   30.0000 27

 18 omega   52.00   79.00   1.0000   25.0000
omega____ theta____ kappa____ phi______ frames
    -      110.0000  -50.0000  -90.0000 27

 19 omega   91.00  148.00   1.0000   25.0000
omega____ theta____ kappa____ phi______ frames
    -      110.0000  -93.0000  -65.0000 57

 20 omega   43.00   82.00   1.0000   25.0000
omega____ theta____ kappa____ phi______ frames
    -      110.0000  -50.0000  -60.0000 39

 21 omega   38.00   72.00   1.0000   25.0000
omega____ theta____ kappa____ phi______ frames
    -      110.0000  -25.0000  150.0000 34

 22 omega   40.00   68.00   1.0000   25.0000
omega____ theta____ kappa____ phi______ frames
    -      110.0000  -25.0000 -120.0000 28

 23 omega   44.00   70.00   1.0000   25.0000
omega____ theta____ kappa____ phi______ frames
    -      110.0000  -93.0000  -65.0000 26

 24 omega   42.00  114.00   1.0000   25.0000
omega____ theta____ kappa____ phi______ frames
    -      110.0000  -93.0000 -100.0000 72

 25 omega   93.00  177.00   1.0000   25.0000
omega____ theta____ kappa____ phi______ frames
    -      110.0000   50.0000 -180.0000 84

 26 omega   44.00  148.00   1.0000   25.0000
omega____ theta____ kappa____ phi______ frames
    -      110.0000  -92.0000   98.0000 104

 27 omega  -30.00   70.00   1.0000    8.0000
omega____ theta____ kappa____ phi______ frames
    -        0.0000   77.0000    0.0000 100

 28 omega -127.00  -52.00   1.0000   15.0000
omega____ theta____ kappa____ phi______ frames
    -      -55.0000  -38.0000 -120.0000 75
;
_diffrn_measurement_device 'kappa diffractometer'
_diffrn_measurement_device_type 'Xcalibur, Sapphire3, Gemini ultra'
_diffrn_measurement_method '\w scans'
_diffrn_orient_matrix_UB_11 -0.0009159000
_diffrn_orient_matrix_UB_12 0.0989752000
_diffrn_orient_matrix_UB_13 0.0929574000
_diffrn_orient_matrix_UB_21 -0.0945528000
_diffrn_orient_matrix_UB_22 -0.1113144000
_diffrn_orient_matrix_UB_23 0.0238009000
_diffrn_orient_matrix_UB_31 0.1185390000
_diffrn_orient_matrix_UB_32 -0.0153946000
_diffrn_orient_matrix_UB_33 0.0532838000
_diffrn_radiation_monochromator mirror
_diffrn_radiation_probe x-ray
_diffrn_radiation_source 'Enhance Ultra (Cu) X-ray Source'
_diffrn_radiation_type CuK\a
_diffrn_radiation_wavelength 1.5418
_diffrn_reflns_av_R_equivalents 0.0432
_diffrn_reflns_av_unetI/netI 0.0507
_diffrn_reflns_limit_h_max 13
_diffrn_reflns_limit_h_min -9
_diffrn_reflns_limit_k_max 13
_diffrn_reflns_limit_k_min -13
_diffrn_reflns_limit_l_max 18
_diffrn_reflns_limit_l_min -15
_diffrn_reflns_number 11012
_diffrn_reflns_theta_full 66.50
_diffrn_reflns_theta_max 67.50
_diffrn_reflns_theta_min 3.15
_diffrn_source 'sealed X-ray tube'
_diffrn_source_target Cu
_exptl_absorpt_coefficient_mu 0.556
_exptl_absorpt_correction_T_max 1.00000
_exptl_absorpt_correction_T_min 0.69458
_exptl_absorpt_correction_type multi-scan
_exptl_absorpt_process_details
;
CrysAlisPro, Oxford Diffraction Ltd.,
Version 1.171.34.40 (release 27-08-2010 CrysAlis171 .NET)
(compiled Aug 27 2010,11:50:40)
empirical absorption correction using spherical harmonics,
 implemented in SCALE3 ABSPACK scaling algorithm.
;
_exptl_crystal_colour colourless
_exptl_crystal_density_diffrn 1.138
_exptl_crystal_description needle
_exptl_crystal_F_000 624
_exptl_crystal_size_max 0.28
_exptl_crystal_size_mid 0.13
_exptl_crystal_size_min 0.10
_refine_diff_density_max 0.279
_refine_diff_density_min -0.215
_refine_diff_density_rms 0.055
_refine_ls_extinction_method none
_refine_ls_goodness_of_fit_ref 1.027
_refine_ls_hydrogen_treatment constr
_refine_ls_matrix_type full
_refine_ls_number_parameters 405
_refine_ls_number_reflns 6007
_refine_ls_number_restraints 0
_refine_ls_restrained_S_all 1.027
_refine_ls_R_factor_all 0.0827
_refine_ls_R_factor_gt 0.0684
_refine_ls_shift/su_max 0.003
_refine_ls_shift/su_mean 0.000
_refine_ls_structure_factor_coef Fsqd
_refine_ls_weighting_details 'calc w=1/[\s^2^(Fo^2^)+(0.1059P)^2^+0.4863P] where P=(Fo^2^+2Fc^2^)/3'
_refine_ls_weighting_scheme calc
_refine_ls_wR_factor_gt 0.1830
_refine_ls_wR_factor_ref 0.1952
_reflns_number_gt 4702
_reflns_number_total 6007
_reflns_threshold_expression >2sigma(I)
_cod_data_source_file ja107086y_si_002.cif
_cod_data_source_block xie9a
_cod_original_cell_volume 1704.65(19)
_cod_database_code 4105530
_reflns_odcompleteness_completeness 59.58
_reflns_odcompleteness_iscentric 0
_reflns_odcompleteness_theta 68.13

loop_
_space_group_symop_id
_space_group_symop_operation_xyz
1 'x, y, z'
2 '-x, -y, -z'

loop_
_atom_site_label
_atom_site_type_symbol
_atom_site_fract_x
_atom_site_fract_y
_atom_site_fract_z
_atom_site_U_iso_or_equiv
_atom_site_adp_type
_atom_site_occupancy
_atom_site_symmetry_multiplicity
_atom_site_calc_flag
_atom_site_refinement_flags
O1 O 0.49532(17) 0.8094(2) 0.39132(13) 0.0576(5) Uani 1 1 d .
O2 O 0.27352(16) 0.74262(18) 0.34331(12) 0.0506(4) Uani 1 1 d .
O3 O 0.08674(19) 0.38035(18) 1.12650(12) 0.0546(5) Uani 1 1 d .
O4 O 0.08905(18) 0.18055(17) 1.05166(11) 0.0513(4) Uani 1 1 d .
B1 B 0.3754(3) 0.7462(3) 0.40499(18) 0.0437(6) Uani 1 1 d .
B2 B 0.0988(3) 0.2985(3) 1.04597(19) 0.0455(6) Uani 1 1 d .
C1 C 0.3071(2) 0.5407(2) 0.71632(15) 0.0401(5) Uani 1 1 d .
C2 C 0.2149(2) 0.4253(2) 0.70923(14) 0.0383(5) Uani 1 1 d .
C11 C 0.3230(2) 0.5828(2) 0.63275(15) 0.0402(5) Uani 1 1 d .
C12 C 0.4479(2) 0.6356(3) 0.61667(17) 0.0500(6) Uani 1 1 d .
H12 H 0.5228 0.6382 0.6567 0.060 Uiso 1 1 calc R
C13 C 0.4638(2) 0.6841(3) 0.54339(17) 0.0499(6) Uani 1 1 d .
H13 H 0.5493 0.7175 0.5331 0.060 Uiso 1 1 calc R
C14 C 0.3573(2) 0.6851(2) 0.48427(16) 0.0430(5) Uani 1 1 d .
C15 C 0.2335(2) 0.6314(2) 0.50043(16) 0.0441(5) Uani 1 1 d .
H15 H 0.1586 0.6288 0.4604 0.053 Uiso 1 1 calc R
C16 C 0.2161(2) 0.5817(2) 0.57282(16) 0.0426(5) Uani 1 1 d .
H16 H 0.1301 0.5464 0.5819 0.051 Uiso 1 1 calc R
C21 C 0.1802(2) 0.3933(2) 0.79373(15) 0.0381(5) Uani 1 1 d .
C22 C 0.1595(2) 0.4818(2) 0.86919(15) 0.0424(5) Uani 1 1 d .
H22 H 0.1645 0.5637 0.8660 0.051 Uiso 1 1 calc R
C23 C 0.1319(2) 0.4516(2) 0.94861(16) 0.0439(5) Uani 1 1 d .
H23 H 0.1187 0.5135 0.9993 0.053 Uiso 1 1 calc R
C24 C 0.1230(2) 0.3327(2) 0.95576(16) 0.0445(5) Uani 1 1 d .
C25 C 0.1395(2) 0.2426(3) 0.87877(16) 0.0474(6) Uani 1 1 d .
H25 H 0.1321 0.1598 0.8812 0.057 Uiso 1 1 calc R
C26 C 0.1666(2) 0.2723(2) 0.79877(15) 0.0439(5) Uani 1 1 d .
H26 H 0.1760 0.2091 0.7468 0.053 Uiso 1 1 calc R
C31 C 0.3987(2) 0.6363(3) 0.80821(16) 0.0465(6) Uani 1 1 d .
C32 C 0.4267(3) 0.7688(3) 0.8297(2) 0.0647(8) Uani 1 1 d .
H32 H 0.3857 0.7980 0.7864 0.078 Uiso 1 1 calc R
C33 C 0.5137(4) 0.8575(4) 0.9138(3) 0.0953(13) Uani 1 1 d .
H33 H 0.5316 0.9475 0.9281 0.114 Uiso 1 1 calc R
C34 C 0.5751(4) 0.8175(4) 0.9773(2) 0.0889(12) Uani 1 1 d .
H34 H 0.6351 0.8797 1.0348 0.107 Uiso 1 1 calc R
C35 C 0.5493(3) 0.6871(4) 0.9572(2) 0.0720(9) Uani 1 1 d .
H35 H 0.5906 0.6590 1.0012 0.086 Uiso 1 1 calc R
C36 C 0.4629(2) 0.5971(3) 0.87277(17) 0.0544(6) Uani 1 1 d .
H36 H 0.4470 0.5075 0.8585 0.065 Uiso 1 1 calc R
C41 C 0.1436(2) 0.3194(2) 0.61509(15) 0.0393(5) Uani 1 1 d .
C42 C 0.2126(3) 0.2805(3) 0.54903(17) 0.0483(6) Uani 1 1 d .
H42 H 0.3057 0.3224 0.5634 0.058 Uiso 1 1 calc R
C43 C 0.1468(3) 0.1815(3) 0.46258(18) 0.0556(6) Uani 1 1 d .
H43 H 0.1948 0.1563 0.4177 0.067 Uiso 1 1 calc R
C44 C 0.0122(3) 0.1192(3) 0.44129(18) 0.0580(7) Uani 1 1 d .
H44 H -0.0326 0.0518 0.3816 0.070 Uiso 1 1 calc R
C45 C -0.0576(3) 0.1547(3) 0.50678(18) 0.0540(6) Uani 1 1 d .
H45 H -0.1504 0.1113 0.4923 0.065 Uiso 1 1 calc R
C46 C 0.0079(2) 0.2538(2) 0.59386(16) 0.0444(5) Uani 1 1 d .
H46 H -0.0403 0.2769 0.6392 0.053 Uiso 1 1 calc R
C51 C 0.4712(3) 0.8322(3) 0.30190(18) 0.0530(6) Uani 1 1 d .
C52 C 0.3275(3) 0.8259(3) 0.28976(18) 0.0514(6) Uani 1 1 d .
C53 C 0.5746(3) 0.9607(3) 0.3102(3) 0.0772(9) Uani 1 1 d .
H53C H 0.5742 1.0298 0.3656 0.116 Uiso 1 1 calc R
H53A H 0.5549 0.9804 0.2524 0.116 Uiso 1 1 calc R
H53B H 0.6615 0.9550 0.3180 0.116 Uiso 1 1 calc R
C54 C 0.4847(4) 0.7201(4) 0.2267(3) 0.0804(10) Uani 1 1 d .
H54C H 0.5702 0.7153 0.2464 0.121 Uiso 1 1 calc R
H54B H 0.4785 0.7346 0.1657 0.121 Uiso 1 1 calc R
H54A H 0.4141 0.6384 0.2196 0.121 Uiso 1 1 calc R
C55 C 0.3192(4) 0.9569(3) 0.3388(3) 0.0734(9) Uani 1 1 d .
H55A H 0.2276 0.9444 0.3401 0.110 Uiso 1 1 calc R
H55B H 0.3512 1.0151 0.3037 0.110 Uiso 1 1 calc R
H55C H 0.3736 0.9952 0.4042 0.110 Uiso 1 1 calc R
C56 C 0.2430(4) 0.7647(4) 0.1895(2) 0.0795(10) Uani 1 1 d .
H56A H 0.2359 0.6746 0.1627 0.119 Uiso 1 1 calc R
H56C H 0.2830 0.8136 0.1503 0.119 Uiso 1 1 calc R
H56B H 0.1550 0.7662 0.1901 0.119 Uiso 1 1 calc R
C61 C 0.0931(3) 0.3212(3) 1.19983(16) 0.0502(6) Uani 1 1 d .
C62 C 0.0486(3) 0.1750(2) 1.13936(16) 0.0480(6) Uani 1 1 d .
C63 C 0.2358(3) 0.3808(3) 1.25602(19) 0.0603(7) Uani 1 1 d .
H63C H 0.2439 0.3480 1.3086 0.091 Uiso 1 1 calc R
H63B H 0.2642 0.4756 1.2817 0.091 Uiso 1 1 calc R
H63A H 0.2913 0.3572 1.2140 0.091 Uiso 1 1 calc R
C64 C 0.0062(3) 0.3544(3) 1.26446(18) 0.0597(7) Uani 1 1 d .
H64A H -0.0845 0.3213 1.2269 0.090 Uiso 1 1 calc R
H64B H 0.0377 0.4490 1.2951 0.090 Uiso 1 1 calc R
H64C H 0.0092 0.3145 1.3133 0.090 Uiso 1 1 calc R
C65 C -0.1012(3) 0.1045(3) 1.1104(2) 0.0633(7) Uani 1 1 d .
H65B H -0.1416 0.1586 1.0891 0.095 Uiso 1 1 calc R
H65C H -0.1329 0.0880 1.1651 0.095 Uiso 1 1 calc R
H65A H -0.1251 0.0217 1.0583 0.095 Uiso 1 1 calc R
C66 C 0.1144(3) 0.0993(3) 1.17924(19) 0.0584(7) Uani 1 1 d .
H66C H 0.0928 0.0982 1.2401 0.088 Uiso 1 1 calc R
H66B H 0.2100 0.1404 1.1892 0.088 Uiso 1 1 calc R
H66A H 0.0832 0.0099 1.1343 0.088 Uiso 1 1 calc R

loop_
_atom_site_aniso_label
_atom_site_aniso_U_11
_atom_site_aniso_U_22
_atom_site_aniso_U_33
_atom_site_aniso_U_23
_atom_site_aniso_U_13
_atom_site_aniso_U_12
O1 0.0519(10) 0.0754(13) 0.0529(10) 0.0346(9) 0.0159(8) 0.0215(9)
O2 0.0500(9) 0.0605(11) 0.0458(9) 0.0259(8) 0.0141(7) 0.0191(8)
O3 0.0783(12) 0.0596(11) 0.0376(9) 0.0241(8) 0.0206(8) 0.0321(9)
O4 0.0688(11) 0.0548(10) 0.0348(8) 0.0188(7) 0.0174(8) 0.0245(8)
B1 0.0470(14) 0.0458(14) 0.0363(13) 0.0125(11) 0.0110(11) 0.0164(11)
B2 0.0490(14) 0.0552(16) 0.0342(13) 0.0183(12) 0.0067(11) 0.0209(12)
C1 0.0436(12) 0.0501(13) 0.0298(10) 0.0135(9) 0.0095(9) 0.0221(10)
C2 0.0412(11) 0.0519(13) 0.0266(10) 0.0142(9) 0.0086(8) 0.0231(10)
C11 0.0452(12) 0.0472(12) 0.0305(10) 0.0139(9) 0.0117(9) 0.0195(10)
C12 0.0433(12) 0.0712(17) 0.0399(12) 0.0248(12) 0.0102(10) 0.0222(12)
C13 0.0434(12) 0.0674(16) 0.0432(13) 0.0237(12) 0.0160(10) 0.0203(11)
C14 0.0503(13) 0.0466(13) 0.0338(11) 0.0135(9) 0.0129(10) 0.0201(10)
C15 0.0459(12) 0.0544(14) 0.0367(11) 0.0192(10) 0.0095(10) 0.0221(11)
C16 0.0415(11) 0.0505(13) 0.0393(11) 0.0190(10) 0.0129(9) 0.0176(10)
C21 0.0378(11) 0.0498(12) 0.0302(10) 0.0158(9) 0.0074(8) 0.0197(9)
C22 0.0466(12) 0.0526(13) 0.0335(11) 0.0173(10) 0.0109(9) 0.0231(10)
C23 0.0469(12) 0.0562(14) 0.0320(11) 0.0157(10) 0.0114(9) 0.0229(11)
C24 0.0461(12) 0.0565(14) 0.0317(11) 0.0186(10) 0.0080(9) 0.0182(11)
C25 0.0558(14) 0.0522(14) 0.0375(12) 0.0200(10) 0.0095(10) 0.0216(11)
C26 0.0515(13) 0.0529(14) 0.0303(11) 0.0143(10) 0.0085(9) 0.0241(11)
C31 0.0469(12) 0.0564(14) 0.0326(11) 0.0142(10) 0.0128(10) 0.0152(11)
C32 0.0812(19) 0.0550(16) 0.0467(14) 0.0132(12) 0.0162(14) 0.0153(14)
C33 0.113(3) 0.062(2) 0.062(2) -0.0025(16) 0.026(2) -0.0078(19)
C34 0.075(2) 0.097(3) 0.0431(16) 0.0013(17) 0.0031(15) -0.0081(19)
C35 0.0507(15) 0.106(3) 0.0406(14) 0.0182(16) 0.0023(12) 0.0155(16)
C36 0.0492(13) 0.0766(18) 0.0359(12) 0.0185(12) 0.0092(10) 0.0232(13)
C41 0.0461(12) 0.0465(12) 0.0302(10) 0.0165(9) 0.0093(9) 0.0210(10)
C42 0.0511(13) 0.0561(14) 0.0382(12) 0.0115(10) 0.0148(10) 0.0236(11)
C43 0.0692(17) 0.0604(16) 0.0370(12) 0.0096(11) 0.0160(12) 0.0295(13)
C44 0.0734(18) 0.0529(15) 0.0365(12) 0.0085(11) 0.0054(12) 0.0187(13)
C45 0.0517(14) 0.0587(15) 0.0448(13) 0.0175(12) 0.0030(11) 0.0158(12)
C46 0.0449(12) 0.0556(14) 0.0353(11) 0.0179(10) 0.0080(9) 0.0210(10)
C51 0.0600(15) 0.0599(15) 0.0454(13) 0.0266(12) 0.0204(12) 0.0206(12)
C52 0.0597(15) 0.0586(15) 0.0422(13) 0.0249(11) 0.0141(11) 0.0231(12)
C53 0.0707(19) 0.078(2) 0.080(2) 0.0415(18) 0.0203(17) 0.0113(16)
C54 0.098(2) 0.083(2) 0.078(2) 0.0300(18) 0.051(2) 0.044(2)
C55 0.094(2) 0.0682(19) 0.077(2) 0.0339(17) 0.0315(18) 0.0440(18)
C56 0.083(2) 0.093(2) 0.0517(17) 0.0320(17) 0.0010(15) 0.0195(19)
C61 0.0650(15) 0.0573(15) 0.0340(11) 0.0212(11) 0.0133(11) 0.0251(12)
C62 0.0606(14) 0.0550(14) 0.0339(11) 0.0199(10) 0.0149(10) 0.0237(12)
C63 0.0674(17) 0.0653(17) 0.0404(13) 0.0158(12) 0.0090(12) 0.0189(14)
C64 0.0782(18) 0.0719(18) 0.0399(13) 0.0229(12) 0.0207(13) 0.0366(15)
C65 0.0656(17) 0.0651(17) 0.0539(15) 0.0237(13) 0.0123(13) 0.0163(14)
C66 0.0781(18) 0.0634(17) 0.0455(14) 0.0268(12) 0.0168(13) 0.0341(14)

loop_
_atom_type_symbol
_atom_type_description
_atom_type_scat_dispersion_real
_atom_type_scat_dispersion_imag
_atom_type_scat_source
C C 0.0181 0.0091 'International Tables Vol C Tables 4.2.6.8 and 6.1.1.4'
H H 0.0000 0.0000 'International Tables Vol C Tables 4.2.6.8 and 6.1.1.4'
B B 0.0090 0.0039 'International Tables Vol C Tables 4.2.6.8 and 6.1.1.4'
O O 0.0492 0.0322 'International Tables Vol C Tables 4.2.6.8 and 6.1.1.4'

loop_
_geom_angle_atom_site_label_1
_geom_angle_atom_site_label_2
_geom_angle_atom_site_label_3
_geom_angle
O1 B1 C14 123.5(2)
O1 C51 C52 102.69(19)
O1 C51 C53 108.9(2)
O1 C51 C54 105.5(2)
O2 B1 O1 113.3(2)
O2 B1 C14 123.2(2)
O2 C52 C51 101.95(19)
O2 C52 C55 106.5(2)
O2 C52 C56 108.1(2)
O3 B2 O4 113.3(2)
O3 B2 C24 124.8(2)
O3 C61 C62 102.26(18)
O3 C61 C63 106.6(2)
O3 C61 C64 108.9(2)
O4 B2 C24 121.9(2)
O4 C62 C61 102.16(19)
O4 C62 C65 105.9(2)
O4 C62 C66 107.8(2)
B1 O1 C51 107.01(19)
B1 O2 C52 107.87(19)
B2 O3 C61 106.79(19)
B2 O4 C62 107.28(19)
C1 C2 C21 122.87(19)
C1 C2 C41 122.03(19)
C2 C1 C11 122.5(2)
C2 C1 C31 123.0(2)
C11 C1 C31 114.5(2)
C12 C11 C1 120.9(2)
C12 C13 C14 121.5(2)
C13 C12 C11 121.0(2)
C13 C14 B1 121.8(2)
C13 C14 C15 117.0(2)
C15 C14 B1 121.2(2)
C15 C16 C11 120.8(2)
C16 C11 C1 121.2(2)
C16 C11 C12 117.6(2)
C16 C15 C14 122.0(2)
C21 C2 C41 115.07(19)
C22 C21 C2 121.8(2)
C22 C23 C24 121.3(2)
C23 C22 C21 120.8(2)
C23 C24 B2 122.6(2)
C23 C24 C25 117.8(2)
C25 C24 B2 119.7(2)
C25 C26 C21 120.8(2)
C26 C21 C2 120.0(2)
C26 C21 C22 118.2(2)
C26 C25 C24 121.0(2)
C32 C31 C1 120.1(2)
C32 C31 C36 118.4(2)
C33 C32 C31 120.1(3)
C33 C34 C35 119.9(3)
C34 C33 C32 120.9(4)
C34 C35 C36 119.8(3)
C35 C36 C31 120.9(3)
C36 C31 C1 121.5(2)
C42 C41 C2 120.5(2)
C43 C42 C41 120.5(2)
C43 C44 C45 119.9(2)
C44 C43 C42 120.4(2)
C44 C45 C46 120.1(2)
C45 C46 C41 120.4(2)
C46 C41 C2 120.7(2)
C46 C41 C42 118.7(2)
C53 C51 C52 115.7(3)
C53 C51 C54 110.5(3)
C54 C51 C52 112.7(3)
C55 C52 C51 112.8(2)
C56 C52 C51 116.4(2)
C56 C52 C55 110.2(3)
C63 C61 C62 112.9(2)
C64 C61 C62 115.6(2)
C64 C61 C63 109.9(2)
C65 C62 C61 112.7(2)
C66 C62 C61 116.0(2)
C66 C62 C65 111.3(2)

loop_
_geom_bond_atom_site_label_1
_geom_bond_atom_site_label_2
_geom_bond_distance
O1 B1 1.365(3)
O1 C51 1.457(3)
O2 B1 1.352(3)
O2 C52 1.461(3)
O3 B2 1.363(3)
O3 C61 1.466(3)
O4 B2 1.366(3)
O4 C62 1.460(3)
B1 C14 1.559(3)
B2 C24 1.554(3)
C1 C2 1.359(3)
C1 C11 1.487(3)
C1 C31 1.490(3)
C2 C21 1.488(3)
C2 C41 1.498(3)
C11 C12 1.400(3)
C11 C16 1.392(3)
C12 C13 1.383(3)
C13 C14 1.392(3)
C14 C15 1.393(3)
C15 C16 1.380(3)
C21 C22 1.396(3)
C21 C26 1.388(3)
C22 C23 1.384(3)
C23 C24 1.388(4)
C24 C25 1.398(3)
C25 C26 1.388(3)
C31 C32 1.394(4)
C31 C36 1.398(4)
C32 C33 1.379(5)
C33 C34 1.376(6)
C34 C35 1.379(5)
C35 C36 1.383(4)
C41 C42 1.391(3)
C41 C46 1.391(3)
C42 C43 1.384(4)
C43 C44 1.375(4)
C44 C45 1.380(4)
C45 C46 1.389(3)
C51 C52 1.553(4)
C51 C53 1.516(4)
C51 C54 1.524(4)
C52 C55 1.526(4)
C52 C56 1.507(4)
C61 C62 1.553(4)
C61 C63 1.521(4)
C61 C64 1.509(4)
C62 C65 1.530(4)
C62 C66 1.510(4)
